data_1532486
loop_
_publ_author_name
'Hadlington, Terrance J.'
'Hermann, Markus'
'Frenking, Gernot'
'Jones, Cameron'

_publ_section_title
;
 Two-coordinate group 14 element(ii) hydrides as reagents for the facile,
 and sometimes reversible, hydrogermylation/hydrostannylation of
 unactivated alkenes and alkynes
;
_journal_issue 12
_journal_name_full 'Chem. Sci.'
_journal_page_first 7249
_journal_paper_doi 10.1039/C5SC03376D
_journal_volume 6
_journal_year 2015
_chemical_formula_sum 'C112 H158 N2 O2 Si2 Sn2'
_chemical_formula_weight 1857.96
_chemical_name_systematic
; 
 ? 
;
_space_group_IT_number 2
_symmetry_cell_setting triclinic
_symmetry_space_group_name_Hall '-P 1'
_symmetry_space_group_name_H-M 'P -1'
_atom_sites_solution_hydrogens geom
_atom_sites_solution_primary direct
_atom_sites_solution_secondary difmap
_audit_creation_method SHELXL-97
_audit_update_record
;
2015-09-07 deposited with the CCDC.
2015-09-22 downloaded from the CCDC.
;
_cell_angle_alpha 72.311(4)
_cell_angle_beta 88.259(4)
_cell_angle_gamma 62.908(5)
_cell_formula_units_Z 2
_cell_length_a 15.4827(8)
_cell_length_b 16.4448(9)
_cell_length_c 23.7823(11)
_cell_measurement_temperature 123(2)
_cell_volume 5094.1(5)
_computing_cell_refinement CrysalisPro
_computing_data_collection CrysalisPro
_computing_data_reduction CrysalisPro
_computing_molecular_graphics X-Seed
_computing_publication_material CifTAB
_computing_structure_refinement 'SHELXL-97 (Sheldrick, 1997)'
_computing_structure_solution 'SHELXS-97 (Sheldrick, 1990)'
_diffrn_ambient_temperature 123(2)
_diffrn_measured_fraction_theta_full 0.998
_diffrn_measured_fraction_theta_max 0.998
_diffrn_measurement_device_type 'Oxford Gemini Ultra'
_diffrn_radiation_monochromator graphite
_diffrn_radiation_source 'Enhance (Mo) X-ray Source'
_diffrn_radiation_type MoK\a
_diffrn_radiation_wavelength 0.71073
_diffrn_reflns_av_R_equivalents 0.0474
_diffrn_reflns_av_sigmaI/netI 0.0616
_diffrn_reflns_limit_h_max 18
_diffrn_reflns_limit_h_min -18
_diffrn_reflns_limit_k_max 19
_diffrn_reflns_limit_k_min -19
_diffrn_reflns_limit_l_max 28
_diffrn_reflns_limit_l_min -28
_diffrn_reflns_number 46935
_diffrn_reflns_theta_full 25.50
_diffrn_reflns_theta_max 25.50
_diffrn_reflns_theta_min 2.91
_exptl_absorpt_coefficient_mu 0.563
_exptl_absorpt_correction_T_max 0.917
_exptl_absorpt_correction_T_min 0.843
_exptl_absorpt_correction_type multi-scan
_exptl_absorpt_process_details 'SCALE3 ABSPACK'
_exptl_crystal_colour colourless
_exptl_crystal_density_diffrn 1.211
_exptl_crystal_density_method 'not measured'
_exptl_crystal_description block
_exptl_crystal_F_000 1976
_exptl_crystal_size_max 0.30
_exptl_crystal_size_mid 0.20
_exptl_crystal_size_min 0.15
_refine_diff_density_max 1.437
_refine_diff_density_min -0.880
_refine_diff_density_rms 0.098
_refine_ls_extinction_method none
_refine_ls_goodness_of_fit_ref 1.052
_refine_ls_hydrogen_treatment constr
_refine_ls_matrix_type full
_refine_ls_number_parameters 1047
_refine_ls_number_reflns 18919
_refine_ls_number_restraints 9
_refine_ls_restrained_S_all 1.054
_refine_ls_R_factor_all 0.0726
_refine_ls_R_factor_gt 0.0495
_refine_ls_shift/su_max 0.002
_refine_ls_shift/su_mean 0.000
_refine_ls_structure_factor_coef Fsqd
_refine_ls_weighting_details 'calc w=1/[\s^2^(Fo^2^)+(0.0562P)^2^+9.4645P] where P=(Fo^2^+2Fc^2^)/3'
_refine_ls_weighting_scheme calc
_refine_ls_wR_factor_gt 0.1182
_refine_ls_wR_factor_ref 0.1342
_reflns_number_gt 14498
_reflns_number_total 18919
_reflns_threshold_expression >2sigma(I)
_cod_data_source_file c5sc03376d2.cif
_cod_data_source_block compound26
_cod_depositor_comments 'Adding full bibliography for 1532469--1532486.cif.'
_cod_original_sg_symbol_H-M P-1
_cod_database_code 1532486

loop_
_symmetry_equiv_pos_as_xyz
'x, y, z'
'-x, -y, -z'

loop_
_atom_site_label
_atom_site_type_symbol
_atom_site_fract_x
_atom_site_fract_y
_atom_site_fract_z
_atom_site_U_iso_or_equiv
_atom_site_adp_type
_atom_site_occupancy
_atom_site_symmetry_multiplicity
_atom_site_calc_flag
_atom_site_refinement_flags
Sn1 Sn 0.108661(17) 0.443951(19) 0.003599(11) 0.01943(8) Uani 1 1 d .
Sn2 Sn 0.396012(18) 0.54587(2) 0.473314(12) 0.02204(8) Uani 1 1 d .
Si2 Si 0.29539(8) 0.73200(8) 0.53375(5) 0.0240(2) Uani 1 1 d .
O2 O 0.48043(18) 0.4479(2) 0.54910(12) 0.0257(6) Uani 1 1 d .
N2 N 0.2891(2) 0.6704(2) 0.48559(14) 0.0222(7) Uani 1 1 d .
Si1 Si 0.13137(7) 0.44637(8) -0.14238(5) 0.0199(2) Uani 1 1 d .
O1 O 0.00670(17) 0.58205(19) -0.01610(12) 0.0213(6) Uani 1 1 d .
N1 N 0.1789(2) 0.4095(2) -0.06698(14) 0.0196(7) Uani 1 1 d .
C1 C 0.2839(3) 0.3505(3) -0.04917(16) 0.0190(8) Uani 1 1 d .
C51 C 0.1990(3) 0.7048(3) 0.44865(17) 0.0225(9) Uani 1 1 d .
C2 C 0.3445(3) 0.3948(3) -0.05102(16) 0.0197(8) Uani 1 1 d .
C30 C 0.2584(3) 0.1427(3) 0.03860(18) 0.0236(9) Uani 1 1 d .
C11 C 0.2961(3) 0.5396(3) -0.01542(17) 0.0204(8) Uani 1 1 d .
C23 C 0.2642(3) 0.1973(3) -0.02535(18) 0.0221(8) Uani 1 1 d .
H23 H 0.1960 0.2501 -0.0412 0.026 Uiso 1 1 calc R
C3 C 0.4450(3) 0.3361(3) -0.03506(17) 0.0219(8) Uani 1 1 d .
H3 H 0.4858 0.3660 -0.0384 0.026 Uiso 1 1 calc R
C54 C 0.0224(3) 0.7704(3) 0.37611(19) 0.0327(10) Uani 1 1 d .
C24 C 0.2878(3) 0.1324(3) -0.06390(18) 0.0238(9) Uani 1 1 d .
C10 C 0.3027(3) 0.5038(3) -0.06824(17) 0.0213(8) Uani 1 1 d .
H10 H 0.2336 0.5314 -0.0862 0.026 Uiso 1 1 calc R
C52 C 0.1781(3) 0.7704(3) 0.39034(18) 0.0243(9) Uani 1 1 d .
C53 C 0.0912(3) 0.8006(3) 0.35557(19) 0.0293(10) Uani 1 1 d .
H53 H 0.0787 0.8437 0.3161 0.035 Uiso 1 1 calc R
C6 C 0.3266(3) 0.2486(3) -0.02870(16) 0.0207(8) Uani 1 1 d .
C4 C 0.4881(3) 0.2366(3) -0.01471(17) 0.0210(8) Uani 1 1 d .
C42 C 0.0055(3) 0.4558(3) -0.13999(18) 0.0281(9) Uani 1 1 d .
H42 H -0.0254 0.4919 -0.1117 0.034 Uiso 1 1 calc R
C5 C 0.4274(3) 0.1935(3) -0.01088(17) 0.0213(8) Uani 1 1 d .
H5 H 0.4553 0.1251 0.0042 0.026 Uiso 1 1 calc R
C7 C 0.5986(3) 0.1747(3) 0.00018(18) 0.0242(9) Uani 1 1 d .
H7 H 0.6129 0.1066 0.0220 0.029 Uiso 1 1 calc R
C39 C 0.2116(3) 0.3509(3) -0.17651(18) 0.0263(9) Uani 1 1 d .
H39 H 0.2251 0.2875 -0.1464 0.032 Uiso 1 1 calc R
C12 C 0.2078(3) 0.6132(3) -0.00994(19) 0.0262(9) Uani 1 1 d .
H12 H 0.1522 0.6375 -0.0379 0.031 Uiso 1 1 calc R
C55 C 0.0443(3) 0.7051(3) 0.43299(19) 0.0303(10) Uani 1 1 d .
H55 H -0.0014 0.6829 0.4478 0.036 Uiso 1 1 calc R
C29 C 0.2184(3) 0.1039(3) -0.07303(19) 0.0292(10) Uani 1 1 d .
H29 H 0.1626 0.1206 -0.0525 0.035 Uiso 1 1 calc R
C25 C 0.3695(3) 0.1047(3) -0.09389(19) 0.0287(9) Uani 1 1 d .
H25 H 0.4182 0.1226 -0.0885 0.034 Uiso 1 1 calc R
C16 C 0.3761(3) 0.5057(3) 0.02599(18) 0.0263(9) Uani 1 1 d .
H16 H 0.4374 0.4558 0.0229 0.032 Uiso 1 1 calc R
C31 C 0.3348(3) 0.0545(3) 0.07182(19) 0.0289(9) Uani 1 1 d .
H31 H 0.3931 0.0260 0.0549 0.035 Uiso 1 1 calc R
C22 C 0.3982(3) 0.5002(3) -0.15787(18) 0.0266(9) Uani 1 1 d .
H22 H 0.4041 0.4384 -0.1536 0.032 Uiso 1 1 calc R
C13 C 0.1990(3) 0.6519(3) 0.0355(2) 0.0326(10) Uani 1 1 d .
H13 H 0.1380 0.7024 0.0384 0.039 Uiso 1 1 calc R
C81 C 0.2766(3) 0.4211(3) 0.5663(2) 0.0335(10) Uani 1 1 d .
H81 H 0.3109 0.4378 0.5894 0.040 Uiso 1 1 calc R
C68 C 0.2556(4) 0.9680(4) 0.3246(2) 0.0460(13) Uani 1 1 d .
H68 H 0.3225 0.9288 0.3221 0.055 Uiso 1 1 calc R
C21 C 0.4355(3) 0.5431(3) -0.20477(19) 0.0315(10) Uani 1 1 d .
H21 H 0.4668 0.5105 -0.2321 0.038 Uiso 1 1 calc R
C79 C 0.0398(3) 0.5526(4) 0.60395(18) 0.0320(10) Uani 1 1 d .
H79 H 0.0818 0.4864 0.6090 0.038 Uiso 1 1 calc R
C34 C 0.1658(4) 0.1342(4) 0.1218(2) 0.0388(12) Uani 1 1 d .
H34 H 0.1075 0.1616 0.1389 0.047 Uiso 1 1 calc R
C85 C 0.1417(3) 0.4659(4) 0.49704(19) 0.0325(10) Uani 1 1 d .
H85 H 0.0828 0.5137 0.4718 0.039 Uiso 1 1 calc R
C96 C 0.3446(3) 0.5252(3) 0.35317(18) 0.0269(9) Uani 1 1 d .
H96A H 0.4132 0.4818 0.3500 0.032 Uiso 1 1 calc R
H96B H 0.3351 0.5922 0.3381 0.032 Uiso 1 1 calc R
C26 C 0.3812(3) 0.0517(3) -0.1315(2) 0.0338(10) Uani 1 1 d .
H26 H 0.4380 0.0330 -0.1512 0.041 Uiso 1 1 calc R
C95 C 0.3298(3) 0.5020(3) 0.41857(17) 0.0247(9) Uani 1 1 d .
H95A H 0.3552 0.4312 0.4359 0.030 Uiso 1 1 calc R
H95B H 0.2586 0.5325 0.4209 0.030 Uiso 1 1 calc R
C78 C -0.0397(3) 0.5781(4) 0.6358(2) 0.0361(11) Uani 1 1 d .
H78 H -0.0518 0.5290 0.6622 0.043 Uiso 1 1 calc R
C61 C 0.3004(3) 0.7793(3) 0.31567(19) 0.0276(9) Uani 1 1 d .
C67 C 0.1972(3) 0.9245(3) 0.34543(18) 0.0311(10) Uani 1 1 d .
C80 C 0.1902(3) 0.4927(3) 0.53046(18) 0.0275(9) Uani 1 1 d .
C75 C -0.0039(3) 0.7193(4) 0.5592(2) 0.0374(11) Uani 1 1 d .
H75 H 0.0082 0.7687 0.5331 0.045 Uiso 1 1 calc R
C36 C 0.1255(3) 0.5675(3) -0.18568(17) 0.0253(9) Uani 1 1 d .
H36 H 0.1911 0.5610 -0.1755 0.030 Uiso 1 1 calc R
C14 C 0.2794(3) 0.6170(3) 0.07663(19) 0.0303(10) Uani 1 1 d .
H14 H 0.2738 0.6431 0.1079 0.036 Uiso 1 1 calc R
C35 C 0.1722(3) 0.1822(3) 0.0644(2) 0.0300(10) Uani 1 1 d .
H35 H 0.1184 0.2419 0.0422 0.036 Uiso 1 1 calc R
C38 C 0.1096(3) 0.5971(3) -0.25356(19) 0.0332(10) Uani 1 1 d .
H38A H 0.0458 0.6049 -0.2662 0.050 Uiso 1 1 calc R
H38B H 0.1613 0.5470 -0.2668 0.050 Uiso 1 1 calc R
H38C H 0.1114 0.6584 -0.2712 0.050 Uiso 1 1 calc R
C17 C 0.3521(3) 0.5464(3) -0.11684(18) 0.0229(9) Uani 1 1 d .
C97 C 0.2760(3) 0.5154(3) 0.31206(18) 0.0290(10) Uani 1 1 d .
C9 C 0.6454(3) 0.1765(3) -0.0575(2) 0.0321(10) Uani 1 1 d .
H9A H 0.6163 0.1552 -0.0824 0.048 Uiso 1 1 calc R
H9B H 0.7159 0.1330 -0.0480 0.048 Uiso 1 1 calc R
H9C H 0.6339 0.2424 -0.0790 0.048 Uiso 1 1 calc R
C60 C 0.2461(3) 0.8136(3) 0.36518(18) 0.0268(9) Uani 1 1 d .
H60 H 0.2977 0.7902 0.3989 0.032 Uiso 1 1 calc R
C41 C 0.1616(3) 0.3559(4) -0.2331(2) 0.0357(11) Uani 1 1 d .
H41A H 0.1453 0.4175 -0.2642 0.054 Uiso 1 1 calc R
H41B H 0.1016 0.3508 -0.2244 0.054 Uiso 1 1 calc R
H41C H 0.2059 0.3024 -0.2468 0.054 Uiso 1 1 calc R
C33 C 0.2428(4) 0.0467(4) 0.1547(2) 0.0408(12) Uani 1 1 d .
H33 H 0.2378 0.0141 0.1942 0.049 Uiso 1 1 calc R
C74 C 0.0585(3) 0.6234(3) 0.56461(18) 0.0295(10) Uani 1 1 d .
C19 C 0.3837(3) 0.6789(3) -0.1716(2) 0.0360(11) Uani 1 1 d .
H19 H 0.3790 0.7402 -0.1759 0.043 Uiso 1 1 calc R
C37 C 0.0507(3) 0.6502(3) -0.1645(2) 0.0315(10) Uani 1 1 d .
H37A H 0.0591 0.7080 -0.1818 0.047 Uiso 1 1 calc R
H37B H 0.0614 0.6305 -0.1210 0.047 Uiso 1 1 calc R
H37C H -0.0158 0.6647 -0.1772 0.047 Uiso 1 1 calc R
C8 C 0.6433(3) 0.2072(3) 0.0393(2) 0.0324(10) Uani 1 1 d .
H8A H 0.6330 0.2727 0.0178 0.049 Uiso 1 1 calc R
H8B H 0.7137 0.1630 0.0494 0.049 Uiso 1 1 calc R
H8C H 0.6123 0.2068 0.0758 0.049 Uiso 1 1 calc R
C18 C 0.3458(3) 0.6355(3) -0.12394(19) 0.0288(9) Uani 1 1 d .
H18 H 0.3154 0.6680 -0.0964 0.035 Uiso 1 1 calc R
C72 C 0.1000(4) 0.9854(4) 0.3485(2) 0.0442(12) Uani 1 1 d .
H72 H 0.0580 0.9582 0.3630 0.053 Uiso 1 1 calc R
C66 C 0.2536(3) 0.8105(3) 0.25812(19) 0.0304(10) Uani 1 1 d .
H66 H 0.1849 0.8514 0.2497 0.036 Uiso 1 1 calc R
C65 C 0.3060(3) 0.7825(3) 0.2132(2) 0.0348(10) Uani 1 1 d .
H65 H 0.2733 0.8046 0.1742 0.042 Uiso 1 1 calc R
C32 C 0.3268(4) 0.0076(3) 0.1294(2) 0.0362(11) Uani 1 1 d .
H32 H 0.3800 -0.0524 0.1517 0.043 Uiso 1 1 calc R
C47 C 0.3518(3) 0.2631(3) 0.16330(18) 0.0268(9) Uani 1 1 d .
C62 C 0.4010(3) 0.7193(3) 0.3264(2) 0.0320(10) Uani 1 1 d .
H62 H 0.4343 0.6972 0.3651 0.038 Uiso 1 1 calc R
C46 C 0.3017(3) 0.3045(3) 0.09822(18) 0.0288(9) Uani 1 1 d .
H46A H 0.3439 0.3243 0.0715 0.035 Uiso 1 1 calc R
H46B H 0.2977 0.2521 0.0880 0.035 Uiso 1 1 calc R
C73 C 0.1490(3) 0.5961(3) 0.53122(18) 0.0277(9) Uani 1 1 d .
H73 H 0.2003 0.5971 0.5551 0.033 Uiso 1 1 calc R
C45 C 0.2004(3) 0.3894(3) 0.08572(18) 0.0278(9) Uani 1 1 d .
H45A H 0.2078 0.4439 0.0902 0.033 Uiso 1 1 calc R
H45B H 0.1636 0.3724 0.1180 0.033 Uiso 1 1 calc R
C56 C 0.1312(3) 0.6703(3) 0.46984(17) 0.0246(9) Uani 1 1 d .
C40 C 0.3121(3) 0.3443(3) -0.18862(19) 0.0285(9) Uani 1 1 d .
H40A H 0.3480 0.2921 -0.2053 0.043 Uiso 1 1 calc R
H40B H 0.3491 0.3308 -0.1513 0.043 Uiso 1 1 calc R
H40C H 0.3035 0.4056 -0.2170 0.043 Uiso 1 1 calc R
C20 C 0.4277(3) 0.6323(3) -0.21185(19) 0.0329(11) Uani 1 1 d .
H20 H 0.4525 0.6618 -0.2443 0.039 Uiso 1 1 calc R
C15 C 0.3680(3) 0.5437(3) 0.07186(19) 0.0303(10) Uani 1 1 d .
H15 H 0.4233 0.5193 0.1000 0.036 Uiso 1 1 calc R
C84 C 0.1786(3) 0.3705(4) 0.5002(2) 0.0371(11) Uani 1 1 d .
H84 H 0.1442 0.3530 0.4778 0.045 Uiso 1 1 calc R
C27 C 0.3112(3) 0.0259(3) -0.1405(2) 0.0376(11) Uani 1 1 d .
H27 H 0.3191 -0.0098 -0.1668 0.045 Uiso 1 1 calc R
C43 C -0.0628(3) 0.5150(4) -0.19882(19) 0.0336(11) Uani 1 1 d .
H43A H -0.0352 0.4842 -0.2290 0.050 Uiso 1 1 calc R
H43B H -0.0698 0.5805 -0.2120 0.050 Uiso 1 1 calc R
H43C H -0.1271 0.5182 -0.1930 0.050 Uiso 1 1 calc R
C44 C 0.0058(3) 0.3584(4) -0.1139(2) 0.0357(11) Uani 1 1 d .
H44A H -0.0614 0.3680 -0.1176 0.054 Uiso 1 1 calc R
H44B H 0.0330 0.3298 -0.0718 0.054 Uiso 1 1 calc R
H44C H 0.0458 0.3150 -0.1356 0.054 Uiso 1 1 calc R
C88 C 0.3401(3) 0.5782(3) 0.6427(2) 0.0352(11) Uani 1 1 d .
H88A H 0.3994 0.5780 0.6562 0.053 Uiso 1 1 calc R
H88B H 0.3557 0.5402 0.6157 0.053 Uiso 1 1 calc R
H88C H 0.3146 0.5498 0.6772 0.053 Uiso 1 1 calc R
C86 C 0.2618(3) 0.6837(4) 0.6097(2) 0.0378(11) Uani 1 1 d .
H86 H 0.2002 0.6808 0.6021 0.045 Uiso 1 1 calc R
C28 C 0.2290(3) 0.0523(3) -0.1111(2) 0.0369(11) Uani 1 1 d .
H28 H 0.1802 0.0348 -0.1172 0.044 Uiso 1 1 calc R
C99 C 0.2841(3) 0.4150(3) 0.3323(2) 0.0353(11) Uani 1 1 d .
H99A H 0.2410 0.4118 0.3046 0.053 Uiso 1 1 calc R
H99B H 0.2647 0.4012 0.3723 0.053 Uiso 1 1 calc R
H99C H 0.3518 0.3672 0.3329 0.053 Uiso 1 1 calc R
C92 C 0.4259(3) 0.7104(4) 0.5407(2) 0.0372(11) Uani 1 1 d .
H92 H 0.4687 0.6398 0.5482 0.045 Uiso 1 1 calc R
C63 C 0.4536(3) 0.6911(4) 0.2812(2) 0.0382(11) Uani 1 1 d .
H63 H 0.5223 0.6504 0.2894 0.046 Uiso 1 1 calc R
C100 C 0.3050(4) 0.5366(4) 0.2493(2) 0.0405(12) Uani 1 1 d .
H10A H 0.3724 0.4885 0.2496 0.061 Uiso 1 1 calc R
H10B H 0.3002 0.6012 0.2361 0.061 Uiso 1 1 calc R
H10C H 0.2609 0.5338 0.2221 0.061 Uiso 1 1 calc R
C77 C -0.1010(3) 0.6729(4) 0.62979(19) 0.0376(12) Uani 1 1 d .
H77 H -0.1549 0.6895 0.6520 0.045 Uiso 1 1 calc R
C91 C 0.1003(3) 0.8893(4) 0.4993(2) 0.0461(13) Uani 1 1 d .
H91A H 0.0864 0.8738 0.5406 0.069 Uiso 1 1 calc R
H91B H 0.0871 0.8509 0.4798 0.069 Uiso 1 1 calc R
H91C H 0.0586 0.9582 0.4781 0.069 Uiso 1 1 calc R
C83 C 0.2647(4) 0.3007(4) 0.5357(2) 0.0409(12) Uani 1 1 d .
H83 H 0.2902 0.2353 0.5374 0.049 Uiso 1 1 calc R
C64 C 0.4071(3) 0.7217(3) 0.2250(2) 0.0375(11) Uani 1 1 d .
H64 H 0.4431 0.7018 0.1944 0.045 Uiso 1 1 calc R
C76 C -0.0835(3) 0.7446(4) 0.5909(2) 0.0394(11) Uani 1 1 d .
H76 H -0.1258 0.8106 0.5861 0.047 Uiso 1 1 calc R
C89 C 0.2090(3) 0.8659(4) 0.4984(2) 0.0407(12) Uani 1 1 d .
H89 H 0.2191 0.8823 0.4555 0.049 Uiso 1 1 calc R
C82 C 0.3135(4) 0.3261(4) 0.5687(2) 0.0417(12) Uani 1 1 d .
H82 H 0.3729 0.2781 0.5934 0.050 Uiso 1 1 calc R
C94 C 0.4546(4) 0.7342(4) 0.5932(2) 0.0467(13) Uani 1 1 d .
H94A H 0.5231 0.7208 0.5938 0.070 Uiso 1 1 calc R
H94B H 0.4461 0.6942 0.6307 0.070 Uiso 1 1 calc R
H94C H 0.4127 0.8026 0.5883 0.070 Uiso 1 1 calc R
C98 C 0.1701(3) 0.5904(4) 0.3098(2) 0.0420(12) Uani 1 1 d .
H98A H 0.1653 0.6550 0.2973 0.063 Uiso 1 1 calc R
H98B H 0.1491 0.5766 0.3493 0.063 Uiso 1 1 calc R
H98C H 0.1280 0.5876 0.2813 0.063 Uiso 1 1 calc R
C93 C 0.4508(3) 0.7639(4) 0.4823(2) 0.0404(12) Uani 1 1 d .
H93A H 0.4034 0.8328 0.4697 0.061 Uiso 1 1 calc R
H93B H 0.4480 0.7369 0.4513 0.061 Uiso 1 1 calc R
H93C H 0.5167 0.7561 0.4889 0.061 Uiso 1 1 calc R
C87 C 0.2393(4) 0.7474(4) 0.6498(2) 0.0447(12) Uani 1 1 d .
H87A H 0.2258 0.7153 0.6884 0.067 Uiso 1 1 calc R
H87B H 0.1820 0.8101 0.6308 0.067 Uiso 1 1 calc R
H87C H 0.2957 0.7573 0.6556 0.067 Uiso 1 1 calc R
C69 C 0.2188(5) 1.0672(5) 0.3073(2) 0.0611(17) Uani 1 1 d .
H69 H 0.2606 1.0951 0.2939 0.073 Uiso 1 1 calc R
C70 C 0.1215(5) 1.1257(4) 0.3094(2) 0.0564(16) Uani 1 1 d .
H70 H 0.0954 1.1940 0.2960 0.068 Uiso 1 1 calc R
C57 C -0.0753(3) 0.8122(4) 0.3392(2) 0.0459(13) Uani 1 1 d .
H57 H -0.0683 0.8444 0.2976 0.055 Uiso 1 1 calc R
C49 C 0.2954(4) 0.2254(4) 0.2069(2) 0.0512(14) Uani 1 1 d .
H49A H 0.2801 0.1825 0.1931 0.077 Uiso 1 1 calc R
H49B H 0.2346 0.2797 0.2100 0.077 Uiso 1 1 calc R
H49C H 0.3350 0.1894 0.2460 0.077 Uiso 1 1 calc R
C90 C 0.2285(5) 0.9342(4) 0.5227(3) 0.0572(15) Uani 1 1 d .
H90A H 0.1829 1.0015 0.5002 0.086 Uiso 1 1 calc R
H90B H 0.2958 0.9230 0.5183 0.086 Uiso 1 1 calc R
H90C H 0.2192 0.9214 0.5648 0.086 Uiso 1 1 calc R
C71 C 0.0632(5) 1.0845(4) 0.3310(3) 0.0594(16) Uani 1 1 d .
H71 H -0.0033 1.1241 0.3340 0.071 Uiso 1 1 calc R
C50 C 0.3639(4) 0.3384(4) 0.1815(2) 0.0395(12) Uani 1 1 d .
H50A H 0.3992 0.3090 0.2218 0.059 Uiso 1 1 calc R
H50B H 0.2994 0.3916 0.1808 0.059 Uiso 1 1 calc R
H50C H 0.4011 0.3632 0.1537 0.059 Uiso 1 1 calc R
C48 C 0.4522(4) 0.1801(4) 0.1658(3) 0.0606(16) Uani 1 1 d .
H48A H 0.4877 0.1537 0.2059 0.091 Uiso 1 1 calc R
H48B H 0.4889 0.2035 0.1368 0.091 Uiso 1 1 calc R
H48C H 0.4449 0.1293 0.1564 0.091 Uiso 1 1 calc R
C59 C -0.1535(4) 0.8915(5) 0.3600(3) 0.0681(18) Uani 1 1 d .
H59A H -0.2147 0.9233 0.3332 0.102 Uiso 1 1 calc R
H59B H -0.1318 0.9391 0.3597 0.102 Uiso 1 1 calc R
H59C H -0.1641 0.8630 0.4005 0.102 Uiso 1 1 calc R
C58 C -0.1034(5) 0.7416(6) 0.3364(3) 0.080(2) Uani 1 1 d .
H58A H -0.0522 0.6941 0.3212 0.120 Uiso 1 1 calc R
H58B H -0.1649 0.7735 0.3098 0.120 Uiso 1 1 calc R
H58C H -0.1125 0.7088 0.3763 0.120 Uiso 1 1 calc R
C103 C 0.0311(4) -0.0392(4) -0.1514(3) 0.0577(15) Uiso 1 1 d .
H10D H 0.0402 0.0190 -0.1675 0.069 Uiso 1 1 calc R
H10E H -0.0290 -0.0270 -0.1736 0.069 Uiso 1 1 calc R
C104 C 0.0168(5) -0.0539(5) -0.0872(3) 0.0639(16) Uiso 1 1 d .
H10F H 0.0748 -0.0606 -0.0658 0.077 Uiso 1 1 calc R
H10G H 0.0140 -0.1154 -0.0703 0.077 Uiso 1 1 calc R
C102 C 0.1183(5) -0.1249(5) -0.1620(3) 0.0681(17) Uiso 1 1 d .
H10H H 0.1779 -0.1389 -0.1384 0.082 Uiso 1 1 calc R
H10I H 0.1078 -0.1824 -0.1474 0.082 Uiso 1 1 calc R
C101 C 0.1353(7) -0.1090(7) -0.2259(4) 0.109(3) Uiso 1 1 d .
H10J H 0.0791 -0.1007 -0.2492 0.164 Uiso 1 1 calc R
H10K H 0.1944 -0.1650 -0.2290 0.164 Uiso 1 1 calc R
H10L H 0.1437 -0.0509 -0.2412 0.164 Uiso 1 1 calc R
C105 C -0.0737(5) 0.0256(5) -0.0752(3) 0.078(2) Uiso 1 1 d .
H10M H -0.1321 0.0331 -0.0966 0.093 Uiso 1 1 calc R
H10N H -0.0792 0.0066 -0.0321 0.093 Uiso 1 1 calc R
C106 C -0.0728(6) 0.1214(6) -0.0942(4) 0.095(2) Uiso 1 1 d .
H10O H -0.0161 0.1150 -0.0724 0.142 Uiso 1 1 calc R
H10P H -0.1330 0.1700 -0.0856 0.142 Uiso 1 1 calc R
H10Q H -0.0687 0.1413 -0.1370 0.142 Uiso 1 1 calc R
C110 C 0.4726(10) 0.9669(11) 0.6275(7) 0.238(8) Uiso 1 1 d D
H11A H 0.4011 0.9999 0.6156 0.285 Uiso 1 1 calc R
H11B H 0.4910 0.9032 0.6579 0.285 Uiso 1 1 calc R
C108 C 0.4200(7) 1.0771(7) 0.6885(5) 0.127(3) Uiso 1 1 d D
H10R H 0.3597 1.1262 0.6610 0.153 Uiso 1 1 calc R
H10S H 0.4048 1.0291 0.7174 0.153 Uiso 1 1 calc R
C109 C 0.5000(7) 1.0269(8) 0.6534(5) 0.149(4) Uiso 1 1 d D
H10T H 0.5087 1.0759 0.6208 0.178 Uiso 1 1 calc R
H10U H 0.5627 0.9848 0.6799 0.178 Uiso 1 1 calc R
C107 C 0.4550(8) 1.1248(8) 0.7209(5) 0.139(4) Uiso 1 1 d D
H10V H 0.5095 1.0751 0.7516 0.208 Uiso 1 1 calc R
H10W H 0.4013 1.1635 0.7395 0.208 Uiso 1 1 calc R
H10$ H 0.4768 1.1667 0.6925 0.208 Uiso 1 1 calc R
C112 C 0.6265(10) 0.8680(12) 0.5908(8) 0.234(8) Uiso 1 1 d D
H11C H 0.6278 0.8199 0.6277 0.351 Uiso 1 1 calc R
H11D H 0.6739 0.8895 0.5969 0.351 Uiso 1 1 calc R
H11E H 0.6435 0.8391 0.5590 0.351 Uiso 1 1 calc R
C111 C 0.5258(12) 0.9530(11) 0.5736(5) 0.294(11) Uiso 1 1 d D
H11F H 0.4871 0.9433 0.5463 0.353 Uiso 1 1 calc R
H11G H 0.5309 1.0122 0.5521 0.353 Uiso 1 1 calc R

loop_
_atom_site_aniso_label
_atom_site_aniso_U_11
_atom_site_aniso_U_22
_atom_site_aniso_U_33
_atom_site_aniso_U_23
_atom_site_aniso_U_13
_atom_site_aniso_U_12
Sn1 0.01509(13) 0.02602(16) 0.01841(14) -0.00931(12) 0.00602(10) -0.00959(11)
Sn2 0.01878(14) 0.02644(17) 0.02060(15) -0.01034(12) 0.00466(11) -0.00881(12)
Si2 0.0219(5) 0.0269(6) 0.0233(6) -0.0116(5) 0.0075(4) -0.0097(5)
O2 0.0210(14) 0.0321(17) 0.0202(14) -0.0064(13) 0.0038(11) -0.0108(13)
N2 0.0218(16) 0.0241(18) 0.0201(17) -0.0091(15) 0.0051(13) -0.0092(14)
Si1 0.0159(5) 0.0260(6) 0.0192(5) -0.0097(5) 0.0055(4) -0.0097(4)
O1 0.0153(12) 0.0229(15) 0.0271(15) -0.0103(12) 0.0083(11) -0.0091(11)
N1 0.0166(15) 0.0236(18) 0.0197(16) -0.0094(14) 0.0066(13) -0.0091(14)
C1 0.0157(17) 0.025(2) 0.0171(19) -0.0092(17) 0.0063(15) -0.0097(16)
C51 0.0152(18) 0.028(2) 0.023(2) -0.0108(18) 0.0078(15) -0.0070(16)
C2 0.0198(18) 0.022(2) 0.0177(19) -0.0071(17) 0.0063(15) -0.0096(16)
C30 0.026(2) 0.028(2) 0.028(2) -0.0128(19) 0.0086(17) -0.0193(18)
C11 0.0234(19) 0.023(2) 0.023(2) -0.0105(17) 0.0104(16) -0.0164(17)
C23 0.0172(18) 0.021(2) 0.027(2) -0.0079(18) 0.0047(16) -0.0080(16)
C3 0.0166(18) 0.029(2) 0.026(2) -0.0129(18) 0.0067(16) -0.0135(17)
C54 0.022(2) 0.045(3) 0.028(2) -0.013(2) 0.0035(18) -0.012(2)
C24 0.024(2) 0.023(2) 0.024(2) -0.0067(18) 0.0019(17) -0.0113(17)
C10 0.0165(18) 0.025(2) 0.025(2) -0.0082(18) 0.0044(16) -0.0119(17)
C52 0.0193(19) 0.026(2) 0.024(2) -0.0075(18) 0.0065(16) -0.0083(17)
C53 0.029(2) 0.034(3) 0.021(2) -0.0052(19) 0.0047(17) -0.0132(19)
C6 0.0200(19) 0.026(2) 0.0173(19) -0.0080(17) 0.0061(15) -0.0114(17)
C4 0.0190(18) 0.027(2) 0.0190(19) -0.0089(17) 0.0052(15) -0.0115(17)
C42 0.023(2) 0.043(3) 0.024(2) -0.016(2) 0.0082(17) -0.0172(19)
C5 0.0197(19) 0.024(2) 0.0179(19) -0.0085(17) 0.0039(15) -0.0075(17)
C7 0.0193(19) 0.024(2) 0.028(2) -0.0092(18) 0.0055(16) -0.0095(17)
C39 0.024(2) 0.036(3) 0.022(2) -0.0118(19) 0.0087(17) -0.0147(19)
C12 0.023(2) 0.030(2) 0.031(2) -0.012(2) 0.0086(17) -0.0158(18)
C55 0.023(2) 0.043(3) 0.027(2) -0.013(2) 0.0099(17) -0.017(2)
C29 0.025(2) 0.031(2) 0.033(2) -0.012(2) 0.0018(18) -0.0139(19)
C25 0.029(2) 0.029(2) 0.030(2) -0.011(2) 0.0050(18) -0.0137(19)
C16 0.027(2) 0.026(2) 0.029(2) -0.0104(19) 0.0069(18) -0.0150(18)
C31 0.028(2) 0.032(2) 0.031(2) -0.010(2) 0.0051(18) -0.0170(19)
C22 0.021(2) 0.034(2) 0.027(2) -0.010(2) 0.0036(17) -0.0147(18)
C13 0.032(2) 0.039(3) 0.040(3) -0.022(2) 0.024(2) -0.023(2)
C81 0.032(2) 0.040(3) 0.029(2) -0.007(2) 0.0058(19) -0.021(2)
C68 0.065(3) 0.049(3) 0.041(3) -0.021(3) 0.025(3) -0.037(3)
C21 0.026(2) 0.049(3) 0.025(2) -0.015(2) 0.0067(18) -0.021(2)
C79 0.033(2) 0.046(3) 0.022(2) -0.012(2) 0.0072(18) -0.022(2)
C34 0.052(3) 0.046(3) 0.042(3) -0.026(3) 0.025(2) -0.036(3)
C85 0.032(2) 0.044(3) 0.025(2) -0.012(2) 0.0089(18) -0.021(2)
C96 0.025(2) 0.038(3) 0.025(2) -0.015(2) 0.0091(17) -0.0186(19)
C26 0.039(2) 0.030(3) 0.030(2) -0.014(2) 0.010(2) -0.012(2)
C95 0.024(2) 0.034(2) 0.019(2) -0.0115(19) 0.0019(16) -0.0145(18)
C78 0.038(3) 0.053(3) 0.026(2) -0.011(2) 0.012(2) -0.031(2)
C61 0.026(2) 0.030(2) 0.027(2) -0.0051(19) 0.0080(17) -0.0154(19)
C67 0.041(2) 0.034(3) 0.017(2) -0.0067(19) 0.0029(18) -0.017(2)
C80 0.029(2) 0.036(3) 0.023(2) -0.0083(19) 0.0134(18) -0.020(2)
C75 0.042(3) 0.050(3) 0.030(2) -0.017(2) 0.017(2) -0.028(2)
C36 0.023(2) 0.032(2) 0.019(2) -0.0063(18) 0.0035(16) -0.0122(18)
C14 0.043(3) 0.037(3) 0.024(2) -0.013(2) 0.0156(19) -0.028(2)
C35 0.029(2) 0.032(2) 0.038(2) -0.014(2) 0.0151(19) -0.020(2)
C38 0.037(2) 0.035(3) 0.025(2) -0.007(2) 0.0047(19) -0.017(2)
C17 0.0147(18) 0.027(2) 0.025(2) -0.0073(18) 0.0002(16) -0.0093(17)
C97 0.028(2) 0.043(3) 0.024(2) -0.017(2) 0.0100(17) -0.020(2)
C9 0.023(2) 0.035(3) 0.036(2) -0.015(2) 0.0113(18) -0.0098(19)
C60 0.024(2) 0.033(2) 0.022(2) -0.0057(19) 0.0071(17) -0.0144(19)
C41 0.033(2) 0.046(3) 0.033(2) -0.024(2) 0.010(2) -0.016(2)
C33 0.067(3) 0.049(3) 0.027(2) -0.015(2) 0.016(2) -0.043(3)
C74 0.032(2) 0.046(3) 0.020(2) -0.012(2) 0.0083(18) -0.025(2)
C19 0.038(2) 0.032(3) 0.037(3) -0.003(2) 0.005(2) -0.022(2)
C37 0.035(2) 0.025(2) 0.029(2) -0.007(2) 0.0028(19) -0.012(2)
C8 0.023(2) 0.037(3) 0.034(2) -0.011(2) 0.0003(18) -0.0120(19)
C18 0.028(2) 0.032(2) 0.028(2) -0.010(2) 0.0090(18) -0.0160(19)
C72 0.041(3) 0.033(3) 0.052(3) -0.010(2) 0.003(2) -0.013(2)
C66 0.028(2) 0.031(2) 0.031(2) -0.009(2) 0.0077(18) -0.0131(19)
C65 0.039(2) 0.039(3) 0.028(2) -0.010(2) 0.011(2) -0.020(2)
C32 0.051(3) 0.033(3) 0.027(2) -0.006(2) 0.000(2) -0.024(2)
C47 0.025(2) 0.030(2) 0.023(2) -0.0083(19) 0.0028(17) -0.0111(18)
C62 0.028(2) 0.034(3) 0.030(2) -0.004(2) 0.0087(19) -0.015(2)
C46 0.030(2) 0.034(3) 0.024(2) -0.012(2) 0.0059(18) -0.0143(19)
C73 0.025(2) 0.038(3) 0.025(2) -0.012(2) 0.0064(17) -0.0177(19)
C45 0.026(2) 0.034(2) 0.021(2) -0.0114(19) 0.0015(17) -0.0105(19)
C56 0.030(2) 0.024(2) 0.018(2) -0.0056(18) 0.0067(17) -0.0129(18)
C40 0.024(2) 0.040(3) 0.026(2) -0.016(2) 0.0124(17) -0.0149(19)
C20 0.030(2) 0.047(3) 0.023(2) -0.003(2) 0.0041(18) -0.025(2)
C15 0.040(2) 0.033(3) 0.025(2) -0.009(2) 0.0043(19) -0.023(2)
C84 0.044(3) 0.048(3) 0.030(2) -0.016(2) 0.014(2) -0.029(2)
C27 0.048(3) 0.034(3) 0.030(2) -0.016(2) 0.000(2) -0.015(2)
C43 0.023(2) 0.051(3) 0.027(2) -0.017(2) 0.0044(18) -0.015(2)
C44 0.028(2) 0.053(3) 0.034(3) -0.014(2) 0.0083(19) -0.026(2)
C88 0.044(3) 0.039(3) 0.025(2) -0.009(2) 0.009(2) -0.023(2)
C86 0.036(2) 0.048(3) 0.035(3) -0.019(2) 0.010(2) -0.021(2)
C28 0.040(3) 0.036(3) 0.037(3) -0.011(2) -0.008(2) -0.019(2)
C99 0.038(2) 0.044(3) 0.031(2) -0.015(2) 0.008(2) -0.024(2)
C92 0.033(2) 0.043(3) 0.043(3) -0.022(2) 0.012(2) -0.019(2)
C63 0.029(2) 0.041(3) 0.042(3) -0.013(2) 0.017(2) -0.015(2)
C100 0.055(3) 0.060(3) 0.028(2) -0.022(2) 0.017(2) -0.039(3)
C77 0.035(2) 0.067(4) 0.025(2) -0.024(2) 0.0163(19) -0.031(3)
C91 0.029(2) 0.036(3) 0.057(3) -0.019(3) 0.008(2) 0.001(2)
C83 0.045(3) 0.037(3) 0.046(3) -0.014(2) 0.012(2) -0.023(2)
C64 0.037(2) 0.039(3) 0.036(3) -0.014(2) 0.017(2) -0.017(2)
C76 0.041(3) 0.051(3) 0.042(3) -0.027(3) 0.019(2) -0.026(2)
C89 0.042(3) 0.036(3) 0.037(3) -0.014(2) 0.011(2) -0.011(2)
C82 0.038(3) 0.039(3) 0.041(3) -0.007(2) 0.005(2) -0.016(2)
C94 0.043(3) 0.054(3) 0.055(3) -0.030(3) 0.004(2) -0.024(3)
C98 0.036(3) 0.054(3) 0.037(3) -0.022(3) 0.000(2) -0.016(2)
C93 0.039(3) 0.054(3) 0.045(3) -0.025(3) 0.019(2) -0.031(2)
C87 0.046(3) 0.058(3) 0.041(3) -0.029(3) 0.020(2) -0.026(3)
C69 0.109(5) 0.059(4) 0.042(3) -0.020(3) 0.033(3) -0.060(4)
C70 0.095(5) 0.030(3) 0.034(3) -0.008(2) 0.001(3) -0.021(3)
C57 0.027(2) 0.072(4) 0.034(3) -0.010(3) 0.001(2) -0.023(3)
C49 0.059(3) 0.072(4) 0.033(3) -0.006(3) 0.002(2) -0.046(3)
C90 0.073(4) 0.040(3) 0.059(4) -0.025(3) 0.016(3) -0.022(3)
C71 0.061(4) 0.038(3) 0.066(4) -0.013(3) -0.005(3) -0.014(3)
C50 0.046(3) 0.046(3) 0.033(3) -0.009(2) -0.008(2) -0.028(2)
C48 0.049(3) 0.062(4) 0.045(3) -0.025(3) -0.004(3) 0.000(3)
C59 0.027(3) 0.070(4) 0.090(5) -0.027(4) -0.006(3) -0.007(3)
C58 0.061(4) 0.108(6) 0.084(5) -0.048(5) 0.006(4) -0.038(4)

loop_
_atom_type_symbol
_atom_type_description
_atom_type_scat_dispersion_real
_atom_type_scat_dispersion_imag
_atom_type_scat_source
Sn Sn -0.6537 1.4246 'International Tables Vol C Tables 4.2.6.8 and 6.1.1.4'
Si Si 0.0817 0.0704 'International Tables Vol C Tables 4.2.6.8 and 6.1.1.4'
O O 0.0106 0.0060 'International Tables Vol C Tables 4.2.6.8 and 6.1.1.4'
N N 0.0061 0.0033 'International Tables Vol C Tables 4.2.6.8 and 6.1.1.4'
C C 0.0033 0.0016 'International Tables Vol C Tables 4.2.6.8 and 6.1.1.4'
H H 0.0000 0.0000 'International Tables Vol C Tables 4.2.6.8 and 6.1.1.4'

loop_
_geom_angle_atom_site_label_1
_geom_angle_atom_site_label_2
_geom_angle_atom_site_label_3
_geom_angle
_geom_angle_site_symmetry_1
_geom_angle_site_symmetry_3
O1 Sn1 O1 83.63(11) . 2_565
O1 Sn1 N1 114.38(12) . .
O1 Sn1 N1 113.98(11) 2_565 .
O1 Sn1 C45 113.68(14) . .
O1 Sn1 C45 111.08(14) 2_565 .
N1 Sn1 C45 115.91(14) . .
O1 Sn1 Sn1 41.96(7) . 2_565
O1 Sn1 Sn1 41.67(7) 2_565 2_565
N1 Sn1 Sn1 123.34(8) . 2_565
C45 Sn1 Sn1 120.70(11) . 2_565
O2 Sn2 O2 83.84(11) . 2_666
O2 Sn2 N2 112.81(12) . .
O2 Sn2 N2 113.94(12) 2_666 .
O2 Sn2 C95 118.77(14) . .
O2 Sn2 C95 117.68(13) 2_666 .
N2 Sn2 C95 108.31(14) . .
O2 Sn2 Sn2 42.00(7) . 2_666
O2 Sn2 Sn2 41.84(7) 2_666 2_666
N2 Sn2 Sn2 122.22(9) . 2_666
C95 Sn2 Sn2 129.46(11) . 2_666
N2 Si2 C92 106.30(18) . .
N2 Si2 C89 108.6(2) . .
C92 Si2 C89 110.2(2) . .
N2 Si2 C86 110.89(19) . .
C92 Si2 C86 110.3(2) . .
C89 Si2 C86 110.4(2) . .
Sn2 O2 Sn2 96.16(11) . 2_666
C51 N2 Si2 120.8(3) . .
C51 N2 Sn2 109.9(2) . .
Si2 N2 Sn2 129.28(17) . .
N1 Si1 C42 105.04(16) . .
N1 Si1 C39 109.37(17) . .
C42 Si1 C39 110.35(19) . .
N1 Si1 C36 110.50(17) . .
C42 Si1 C36 111.26(19) . .
C39 Si1 C36 110.19(18) . .
Sn1 O1 Sn1 96.37(11) . 2_565
C1 N1 Si1 119.3(2) . .
C1 N1 Sn1 110.7(2) . .
Si1 N1 Sn1 129.88(16) . .
C6 C1 C2 119.1(3) . .
C6 C1 N1 120.5(3) . .
C2 C1 N1 120.3(3) . .
C52 C51 C56 118.6(3) . .
C52 C51 N2 121.0(3) . .
C56 C51 N2 120.3(3) . .
C3 C2 C1 118.7(4) . .
C3 C2 C10 119.4(3) . .
C1 C2 C10 121.9(3) . .
C31 C30 C35 118.4(4) . .
C31 C30 C23 122.3(4) . .
C35 C30 C23 119.3(4) . .
C16 C11 C12 118.0(4) . .
C16 C11 C10 122.9(3) . .
C12 C11 C10 119.0(3) . .
C24 C23 C6 116.4(3) . .
C24 C23 C30 109.9(3) . .
C6 C23 C30 113.4(3) . .
C4 C3 C2 123.1(3) . .
C55 C54 C53 117.2(4) . .
C55 C54 C57 121.5(4) . .
C53 C54 C57 121.2(4) . .
C25 C24 C29 117.3(4) . .
C25 C24 C23 125.2(3) . .
C29 C24 C23 117.3(4) . .
C2 C10 C11 113.8(3) . .
C2 C10 C17 114.0(3) . .
C11 C10 C17 111.3(3) . .
C53 C52 C51 119.4(4) . .
C53 C52 C60 118.9(4) . .
C51 C52 C60 121.6(3) . .
C54 C53 C52 122.9(4) . .
C5 C6 C1 119.5(3) . .
C5 C6 C23 119.3(3) . .
C1 C6 C23 121.2(3) . .
C3 C4 C5 117.8(3) . .
C3 C4 C7 121.6(3) . .
C5 C4 C7 120.5(4) . .
C44 C42 C43 110.4(4) . .
C44 C42 Si1 113.9(3) . .
C43 C42 Si1 115.1(3) . .
C6 C5 C4 121.6(4) . .
C8 C7 C4 112.6(3) . .
C8 C7 C9 110.0(3) . .
C4 C7 C9 109.4(3) . .
C40 C39 C41 108.6(3) . .
C40 C39 Si1 116.0(3) . .
C41 C39 Si1 114.2(3) . .
C13 C12 C11 121.4(4) . .
C54 C55 C56 122.8(4) . .
C28 C29 C24 121.7(4) . .
C26 C25 C24 121.2(4) . .
C11 C16 C15 121.0(4) . .
C32 C31 C30 120.6(4) . .
C21 C22 C17 121.0(4) . .
C14 C13 C12 119.9(4) . .
C82 C81 C80 121.0(4) . .
C69 C68 C67 121.5(5) . .
C20 C21 C22 120.6(4) . .
C78 C79 C74 120.5(5) . .
C35 C34 C33 121.0(4) . .
C84 C85 C80 120.5(4) . .
C95 C96 C97 115.5(3) . .
C27 C26 C25 120.4(4) . .
C96 C95 Sn2 117.2(3) . .
C77 C78 C79 121.0(4) . .
C62 C61 C66 118.1(4) . .
C62 C61 C60 119.6(4) . .
C66 C61 C60 122.2(4) . .
C68 C67 C72 116.7(5) . .
C68 C67 C60 117.4(4) . .
C72 C67 C60 125.8(4) . .
C81 C80 C85 118.1(4) . .
C81 C80 C73 119.5(4) . .
C85 C80 C73 122.3(4) . .
C76 C75 C74 121.5(4) . .
C38 C36 C37 110.1(3) . .
C38 C36 Si1 116.4(3) . .
C37 C36 Si1 112.0(3) . .
C15 C14 C13 119.5(4) . .
C34 C35 C30 120.1(4) . .
C18 C17 C22 118.0(4) . .
C18 C17 C10 120.6(4) . .
C22 C17 C10 121.3(4) . .
C99 C97 C100 109.0(4) . .
C99 C97 C98 109.7(4) . .
C100 C97 C98 108.1(4) . .
C99 C97 C96 112.4(4) . .
C100 C97 C96 107.8(3) . .
C98 C97 C96 109.8(4) . .
C61 C60 C52 115.0(4) . .
C61 C60 C67 109.3(3) . .
C52 C60 C67 114.4(3) . .
C32 C33 C34 119.0(4) . .
C75 C74 C79 117.9(4) . .
C75 C74 C73 120.9(4) . .
C79 C74 C73 121.1(4) . .
C20 C19 C18 119.9(4) . .
C17 C18 C19 120.9(4) . .
C71 C72 C67 121.7(5) . .
C65 C66 C61 120.9(4) . .
C66 C65 C64 120.2(4) . .
C33 C32 C31 121.0(5) . .
C49 C47 C50 108.5(4) . .
C49 C47 C48 108.9(4) . .
C50 C47 C48 109.0(4) . .
C49 C47 C46 112.1(3) . .
C50 C47 C46 111.5(4) . .
C48 C47 C46 106.9(4) . .
C61 C62 C63 121.0(4) . .
C45 C46 C47 115.5(3) . .
C56 C73 C80 113.7(3) . .
C56 C73 C74 112.8(3) . .
C80 C73 C74 111.3(3) . .
C46 C45 Sn1 122.0(3) . .
C55 C56 C51 119.0(4) . .
C55 C56 C73 118.3(3) . .
C51 C56 C73 122.7(4) . .
C21 C20 C19 119.7(4) . .
C14 C15 C16 120.2(4) . .
C83 C84 C85 120.6(5) . .
C26 C27 C28 119.7(4) . .
C87 C86 C88 111.1(4) . .
C87 C86 Si2 115.4(4) . .
C88 C86 Si2 110.9(3) . .
C29 C28 C27 119.6(4) . .
C93 C92 C94 109.7(4) . .
C93 C92 Si2 112.1(3) . .
C94 C92 Si2 114.6(3) . .
C64 C63 C62 120.6(4) . .
C78 C77 C76 119.4(4) . .
C82 C83 C84 119.5(5) . .
C63 C64 C65 119.3(4) . .
C77 C76 C75 119.7(5) . .
C91 C89 C90 110.2(4) . .
C91 C89 Si2 112.4(3) . .
C90 C89 Si2 115.6(4) . .
C83 C82 C81 120.3(5) . .
C70 C69 C68 120.3(5) . .
C71 C70 C69 119.2(5) . .
C58 C57 C54 114.3(5) . .
C58 C57 C59 112.7(5) . .
C54 C57 C59 109.8(4) . .
C70 C71 C72 120.5(6) . .
C104 C103 C102 113.8(5) . .
C103 C104 C105 115.4(6) . .
C101 C102 C103 114.0(6) . .
C106 C105 C104 112.9(6) . .
C109 C110 C111 109.4(7) . .
C107 C108 C109 109.2(6) . .
C110 C109 C108 110.1(6) . .
C112 C111 C110 112.1(8) . .

loop_
_geom_bond_atom_site_label_1
_geom_bond_atom_site_label_2
_geom_bond_distance
_geom_bond_site_symmetry_2
Sn1 O1 2.001(3) .
Sn1 O1 2.012(2) 2_565
Sn1 N1 2.056(3) .
Sn1 C45 2.140(4) .
Sn1 Sn1 2.9905(5) 2_565
Sn2 O2 2.003(3) .
Sn2 O2 2.010(3) 2_666
Sn2 N2 2.065(3) .
Sn2 C95 2.143(4) .
Sn2 Sn2 2.9859(5) 2_666
Si2 N2 1.775(3) .
Si2 C92 1.889(4) .
Si2 C89 1.898(5) .
Si2 C86 1.900(5) .
O2 Sn2 2.010(3) 2_666
N2 C51 1.446(5) .
Si1 N1 1.771(3) .
Si1 C42 1.884(4) .
Si1 C39 1.898(4) .
Si1 C36 1.905(4) .
O1 Sn1 2.012(2) 2_565
N1 C1 1.456(5) .
C1 C6 1.413(6) .
C1 C2 1.419(5) .
C51 C52 1.412(6) .
C51 C56 1.419(5) .
C2 C3 1.394(5) .
C2 C10 1.520(6) .
C30 C31 1.388(6) .
C30 C35 1.408(6) .
C30 C23 1.537(5) .
C11 C16 1.388(6) .
C11 C12 1.390(6) .
C11 C10 1.524(5) .
C23 C24 1.528(6) .
C23 C6 1.533(5) .
C3 C4 1.378(6) .
C54 C55 1.382(6) .
C54 C53 1.387(6) .
C54 C57 1.517(6) .
C24 C25 1.391(6) .
C24 C29 1.397(6) .
C10 C17 1.535(5) .
C52 C53 1.396(6) .
C52 C60 1.534(5) .
C6 C5 1.398(5) .
C4 C5 1.399(5) .
C4 C7 1.524(5) .
C42 C44 1.530(6) .
C42 C43 1.532(6) .
C7 C8 1.519(6) .
C7 C9 1.530(6) .
C39 C40 1.535(5) .
C39 C41 1.535(6) .
C12 C13 1.386(6) .
C55 C56 1.404(6) .
C29 C28 1.378(6) .
C25 C26 1.383(6) .
C16 C15 1.389(6) .
C31 C32 1.386(6) .
C22 C21 1.390(6) .
C22 C17 1.398(6) .
C13 C14 1.384(6) .
C81 C82 1.380(7) .
C81 C80 1.388(6) .
C68 C69 1.384(8) .
C68 C67 1.386(6) .
C21 C20 1.372(7) .
C79 C78 1.391(6) .
C79 C74 1.393(6) .
C34 C35 1.381(6) .
C34 C33 1.384(7) .
C85 C84 1.380(7) .
C85 C80 1.393(6) .
C96 C95 1.522(5) .
C96 C97 1.558(6) .
C26 C27 1.374(7) .
C78 C77 1.370(7) .
C61 C62 1.391(6) .
C61 C66 1.399(6) .
C61 C60 1.525(6) .
C67 C72 1.393(7) .
C67 C60 1.537(6) .
C80 C73 1.527(6) .
C75 C76 1.389(6) .
C75 C74 1.391(7) .
C36 C38 1.530(6) .
C36 C37 1.547(6) .
C14 C15 1.383(6) .
C17 C18 1.380(6) .
C97 C99 1.518(6) .
C97 C100 1.528(6) .
C97 C98 1.528(6) .
C33 C32 1.376(7) .
C74 C73 1.540(6) .
C19 C20 1.378(7) .
C19 C18 1.410(6) .
C72 C71 1.381(7) .
C66 C65 1.385(6) .
C65 C64 1.399(6) .
C47 C49 1.506(6) .
C47 C50 1.516(6) .
C47 C48 1.519(7) .
C47 C46 1.554(6) .
C62 C63 1.392(6) .
C46 C45 1.509(6) .
C73 C56 1.527(6) .
C84 C83 1.376(7) .
C27 C28 1.388(7) .
C88 C86 1.552(7) .
C86 C87 1.545(7) .
C92 C93 1.544(6) .
C92 C94 1.548(7) .
C63 C64 1.371(7) .
C77 C76 1.389(7) .
C91 C89 1.547(7) .
C83 C82 1.374(7) .
C89 C90 1.550(7) .
C69 C70 1.379(9) .
C70 C71 1.363(8) .
C57 C58 1.433(9) .
C57 C59 1.525(8) .
C103 C104 1.497(8) .
C103 C102 1.529(9) .
C104 C105 1.513(9) .
C102 C101 1.496(10) .
C105 C106 1.507(10) .
C110 C109 1.516(7) .
C110 C111 1.521(7) .
C108 C107 1.511(7) .
C108 C109 1.529(7) .
C112 C111 1.504(8) .
